data_4342354
loop_
_publ_author_name
'Li, Fugang'
'Bi, Yangang'
'Zhao, Wenyuan'
'Zhang, Tonglai'
'Zhou, Zunning'
'Yang, Li'

_publ_section_title
;
 Nitrogen-Rich Salts Based on the Energetic
 [Monoaquabis(N,N-bis(1H-tetrazol-5-yl)amine)-zinc(II)] Anion: A Promising
 Design in the Development of New Energetic Materials.
;
_journal_issue 4
_journal_name_full 'Inorganic chemistry'
_journal_page_first 2050
_journal_page_last 2057
_journal_paper_doi 10.1021/ic503021c
_journal_volume 54
_journal_year 2015
_chemical_formula_sum 'C4 H20 N20 O7 Zn'
_chemical_formula_weight 525.77
_chemical_name_systematic
; 
 ? 
;
_space_group_IT_number 2
_symmetry_cell_setting triclinic
_symmetry_space_group_name_Hall '-P 1'
_symmetry_space_group_name_H-M 'P -1'
_atom_sites_solution_hydrogens geom
_atom_sites_solution_primary direct
_atom_sites_solution_secondary difmap
_audit_creation_method SHELXL-97
_cell_angle_alpha 116.252(6)
_cell_angle_beta 98.777(16)
_cell_angle_gamma 94.803(12)
_cell_formula_units_Z 2
_cell_length_a 6.8230(16)
_cell_length_b 12.498(3)
_cell_length_c 13.200(4)
_cell_measurement_reflns_used 4211
_cell_measurement_temperature 153(2)
_cell_measurement_theta_max 31.497
_cell_measurement_theta_min 3.066
_cell_volume 983.1(5)
_computing_structure_refinement 'SHELXL-97 (Sheldrick, 1997)'
_computing_structure_solution 'SHELXS-97 (Sheldrick, 1990)'
_diffrn_ambient_temperature 153(2)
_diffrn_detector_area_resol_mean 28.5714
_diffrn_measured_fraction_theta_full 0.991
_diffrn_measured_fraction_theta_max 0.991
_diffrn_measurement_device_type AFC10/Saturn724+
_diffrn_measurement_method 'phi and omega scans'
_diffrn_radiation_monochromator graphite
_diffrn_radiation_source 'fine-focus sealed tube'
_diffrn_radiation_type MoK\a
_diffrn_radiation_wavelength 0.71073
_diffrn_reflns_av_R_equivalents 0.0334
_diffrn_reflns_av_sigmaI/netI 0.0458
_diffrn_reflns_limit_h_max 9
_diffrn_reflns_limit_h_min -9
_diffrn_reflns_limit_k_max 17
_diffrn_reflns_limit_k_min -17
_diffrn_reflns_limit_l_max 18
_diffrn_reflns_limit_l_min -18
_diffrn_reflns_number 13175
_diffrn_reflns_theta_full 29.50
_diffrn_reflns_theta_max 29.50
_diffrn_reflns_theta_min 3.07
_diffrn_standards_decay_% 0
_diffrn_standards_interval_count 0
_diffrn_standards_interval_time 0
_diffrn_standards_number 0
_exptl_absorpt_coefficient_mu 1.330
_exptl_absorpt_correction_T_max 0.6910
_exptl_absorpt_correction_T_min 0.5560
_exptl_absorpt_correction_type multi-scan
_exptl_absorpt_process_details SADABS
_exptl_crystal_colour Colorless
_exptl_crystal_density_diffrn 1.776
_exptl_crystal_density_method 'not measured'
_exptl_crystal_description Prism
_exptl_crystal_F_000 540
_exptl_crystal_size_max 0.50
_exptl_crystal_size_mid 0.40
_exptl_crystal_size_min 0.30
_refine_diff_density_max 0.430
_refine_diff_density_min -0.443
_refine_diff_density_rms 0.076
_refine_ls_extinction_method none
_refine_ls_goodness_of_fit_ref 1.048
_refine_ls_hydrogen_treatment mixed
_refine_ls_matrix_type full
_refine_ls_number_parameters 341
_refine_ls_number_reflns 5436
_refine_ls_number_restraints 6
_refine_ls_restrained_S_all 1.048
_refine_ls_R_factor_all 0.0394
_refine_ls_R_factor_gt 0.0332
_refine_ls_shift/su_max 0.001
_refine_ls_shift/su_mean 0.000
_refine_ls_structure_factor_coef Fsqd
_refine_ls_weighting_details 'calc w=1/[\s^2^(Fo^2^)+(0.0366P)^2^+0.0000P] where P=(Fo^2^+2Fc^2^)/3'
_refine_ls_weighting_scheme calc
_refine_ls_wR_factor_gt 0.0728
_refine_ls_wR_factor_ref 0.0757
_reflns_number_gt 4821
_reflns_number_total 5436
_reflns_threshold_expression >2sigma(I)
_cod_data_source_file ic503021c_si_002.cif
_cod_data_source_block bn2757
_cod_depositor_comments 'Adding full bibliography for 4342353--4342357.cif.'
_cod_original_cell_volume 983.1(4)
_cod_original_sg_symbol_H-M P-1
_cod_database_code 4342354

loop_
_symmetry_equiv_pos_as_xyz
'x, y, z'
'-x, -y, -z'

loop_
_atom_site_label
_atom_site_type_symbol
_atom_site_fract_x
_atom_site_fract_y
_atom_site_fract_z
_atom_site_U_iso_or_equiv
_atom_site_adp_type
_atom_site_occupancy
_atom_site_symmetry_multiplicity
_atom_site_calc_flag
_atom_site_refinement_flags
Zn1 Zn 0.75754(3) 0.524418(16) 0.277778(15) 0.00990(6) Uani 1 1 d .
O1 O 0.44898(19) 0.53461(12) 0.25519(12) 0.0141(2) Uani 1 1 d .
N1 N 0.7228(2) 0.45974(12) 0.39677(12) 0.0101(3) Uani 1 1 d .
N2 N 0.6228(2) 0.34961(13) 0.37336(12) 0.0129(3) Uani 1 1 d .
N3 N 0.6133(2) 0.34831(13) 0.47062(13) 0.0134(3) Uani 1 1 d .
N4 N 0.7041(2) 0.45608(13) 0.56148(12) 0.0127(3) Uani 1 1 d .
N5 N 0.8689(2) 0.63839(13) 0.57575(12) 0.0116(3) Uani 1 1 d .
H5 H 0.905(3) 0.6611(19) 0.6456(19) 0.025(6) Uiso 1 1 d .
N6 N 1.0350(2) 0.82173(12) 0.59580(12) 0.0125(3) Uani 1 1 d .
N7 N 1.0745(2) 0.86218(13) 0.52030(12) 0.0135(3) Uani 1 1 d .
N8 N 1.0034(2) 0.77894(13) 0.41442(12) 0.0135(3) Uani 1 1 d .
N9 N 0.9115(2) 0.67905(12) 0.41682(12) 0.0103(3) Uani 1 1 d .
N10 N 0.7649(2) 0.58239(12) 0.15048(12) 0.0113(3) Uani 1 1 d .
N11 N 0.7201(2) 0.68949(13) 0.15758(12) 0.0135(3) Uani 1 1 d .
N12 N 0.6896(2) 0.68294(13) 0.05502(12) 0.0141(3) Uani 1 1 d .
N13 N 0.7124(2) 0.57197(13) -0.02373(12) 0.0126(3) Uani 1 1 d .
N14 N 0.7933(2) 0.39676(13) -0.00950(12) 0.0123(3) Uani 1 1 d .
H14 H 0.776(3) 0.3588(18) -0.0830(18) 0.020(6) Uiso 1 1 d .
N15 N 0.8943(2) 0.22573(13) 0.00332(13) 0.0148(3) Uani 1 1 d .
N16 N 0.9434(2) 0.19827(14) 0.09193(13) 0.0176(3) Uani 1 1 d .
N17 N 0.9242(2) 0.28711(13) 0.18764(13) 0.0165(3) Uani 1 1 d .
N18 N 0.8607(2) 0.37786(13) 0.16612(12) 0.0132(3) Uani 1 1 d .
C1 C 0.7684(2) 0.52149(15) 0.51223(14) 0.0101(3) Uani 1 1 d .
C2 C 0.9355(2) 0.70897(14) 0.52909(14) 0.0095(3) Uani 1 1 d .
C3 C 0.7581(2) 0.51373(14) 0.03833(14) 0.0100(3) Uani 1 1 d .
C4 C 0.8464(2) 0.33584(15) 0.05225(14) 0.0111(3) Uani 1 1 d .
N19 N 1.3090(2) 1.09905(13) 0.64146(13) 0.0149(3) Uani 1 1 d .
H19C H 1.2650 1.1614 0.6963 0.018 Uiso 1 1 calc R
H19B H 1.2081 1.0338 0.6043 0.018 Uiso 1 1 calc R
H19A H 1.3466 1.1217 0.5896 0.018 Uiso 1 1 calc R
O3 O 0.0807(2) 0.92706(11) 0.21173(11) 0.0207(3) Uani 1 1 d .
H3 H 0.0853 0.8669 0.1496 0.025 Uiso 1 1 calc R
O4 O 0.2669(2) 0.73233(12) 0.25502(11) 0.0159(3) Uani 1 1 d .
H04B H 0.333(4) 0.692(2) 0.266(2) 0.036(8) Uiso 1 1 d .
H04A H 0.176(4) 0.743(2) 0.288(2) 0.040(8) Uiso 1 1 d .
O5 O 0.4428(2) 1.10776(14) 0.16965(13) 0.0212(3) Uani 1 1 d .
H05A H 0.510(5) 1.053(3) 0.156(2) 0.059(10) Uiso 1 1 d .
H05B H 0.500(4) 1.171(3) 0.215(2) 0.043(8) Uiso 1 1 d .
O6 O 0.3348(2) 1.08283(12) -0.05507(12) 0.0214(3) Uani 1 1 d D
H06A H 0.377(4) 1.096(2) 0.0135(11) 0.059(9) Uiso 1 1 d D
H06B H 0.342(4) 1.1492(13) -0.0580(17) 0.030(7) Uiso 1 1 d D
O7 O 1.4162(2) 1.14400(12) 0.47314(13) 0.0226(3) Uani 1 1 d D
H07B H 1.438(3) 1.0804(12) 0.4203(16) 0.037(7) Uiso 1 1 d D
H07A H 1.489(3) 1.2038(13) 0.475(2) 0.048(8) Uiso 1 1 d D
O2 O 1.4762(2) 1.06813(12) 0.69475(12) 0.0199(3) Uani 1 1 d .
H2 H 1.5767 1.1229 0.7174 0.024 Uiso 1 1 calc R
N20 N 0.0523(2) 1.02708(13) 0.19090(13) 0.0162(3) Uani 1 1 d .
H20C H 0.0258 1.0881 0.2550 0.019 Uiso 1 1 calc R
H20B H -0.0531 1.0043 0.1302 0.019 Uiso 1 1 calc R
H20A H 0.1658 1.0531 0.1742 0.019 Uiso 1 1 calc R
H1A H 0.386(4) 0.524(2) 0.301(2) 0.031(7) Uiso 1 1 d .
H1B H 0.391(4) 0.496(2) 0.190(2) 0.041(8) Uiso 1 1 d .

loop_
_atom_site_aniso_label
_atom_site_aniso_U_11
_atom_site_aniso_U_22
_atom_site_aniso_U_33
_atom_site_aniso_U_23
_atom_site_aniso_U_13
_atom_site_aniso_U_12
Zn1 0.01374(10) 0.00853(10) 0.00697(10) 0.00323(8) 0.00227(7) 0.00148(7)
O1 0.0144(6) 0.0201(6) 0.0092(6) 0.0082(5) 0.0026(5) 0.0020(5)
N1 0.0124(7) 0.0082(6) 0.0088(6) 0.0035(5) 0.0017(5) 0.0010(5)
N2 0.0147(7) 0.0110(7) 0.0142(7) 0.0068(6) 0.0041(6) 0.0017(5)
N3 0.0157(7) 0.0121(7) 0.0138(7) 0.0063(6) 0.0054(6) 0.0032(5)
N4 0.0153(7) 0.0112(7) 0.0126(7) 0.0057(6) 0.0048(6) 0.0032(5)
N5 0.0174(7) 0.0111(7) 0.0055(6) 0.0037(5) 0.0013(5) 0.0004(5)
N6 0.0156(7) 0.0092(6) 0.0109(7) 0.0032(5) 0.0021(5) 0.0014(5)
N7 0.0164(7) 0.0117(7) 0.0120(7) 0.0055(6) 0.0026(6) 0.0005(5)
N8 0.0158(7) 0.0104(7) 0.0135(7) 0.0054(6) 0.0029(6) -0.0005(5)
N9 0.0134(7) 0.0082(6) 0.0093(7) 0.0043(5) 0.0025(5) 0.0009(5)
N10 0.0158(7) 0.0080(6) 0.0096(7) 0.0038(5) 0.0026(5) 0.0019(5)
N11 0.0184(7) 0.0100(7) 0.0129(7) 0.0057(6) 0.0037(6) 0.0036(5)
N12 0.0184(7) 0.0123(7) 0.0128(7) 0.0067(6) 0.0033(6) 0.0028(6)
N13 0.0153(7) 0.0131(7) 0.0101(7) 0.0061(6) 0.0024(5) 0.0024(5)
N14 0.0202(7) 0.0109(7) 0.0061(7) 0.0036(6) 0.0038(6) 0.0048(6)
N15 0.0217(8) 0.0123(7) 0.0112(7) 0.0053(6) 0.0050(6) 0.0055(6)
N16 0.0267(9) 0.0146(7) 0.0128(7) 0.0061(6) 0.0055(6) 0.0083(6)
N17 0.0265(8) 0.0133(7) 0.0125(7) 0.0074(6) 0.0049(6) 0.0083(6)
N18 0.0200(7) 0.0121(7) 0.0096(7) 0.0063(6) 0.0034(6) 0.0060(6)
C1 0.0102(7) 0.0108(7) 0.0108(8) 0.0054(6) 0.0034(6) 0.0046(6)
C2 0.0097(7) 0.0092(7) 0.0085(7) 0.0030(6) 0.0014(6) 0.0027(6)
C3 0.0088(7) 0.0112(7) 0.0097(8) 0.0050(6) 0.0013(6) 0.0006(6)
C4 0.0125(8) 0.0105(7) 0.0095(8) 0.0040(6) 0.0023(6) 0.0015(6)
N19 0.0156(7) 0.0124(7) 0.0162(7) 0.0065(6) 0.0026(6) 0.0021(5)
O3 0.0378(8) 0.0114(6) 0.0133(6) 0.0049(5) 0.0066(6) 0.0093(6)
O4 0.0178(7) 0.0165(6) 0.0145(6) 0.0071(5) 0.0055(5) 0.0046(5)
O5 0.0230(7) 0.0186(7) 0.0194(7) 0.0071(6) 0.0029(6) 0.0025(6)
O6 0.0281(8) 0.0195(7) 0.0182(7) 0.0106(6) 0.0027(6) 0.0054(6)
O7 0.0297(8) 0.0141(7) 0.0275(8) 0.0103(6) 0.0147(6) 0.0029(6)
O2 0.0164(6) 0.0166(6) 0.0260(7) 0.0108(6) -0.0009(5) 0.0029(5)
N20 0.0236(8) 0.0104(7) 0.0145(7) 0.0045(6) 0.0074(6) 0.0047(6)

loop_
_atom_type_symbol
_atom_type_description
_atom_type_scat_dispersion_real
_atom_type_scat_dispersion_imag
_atom_type_scat_source
C C 0.0033 0.0016 'International Tables Vol C Tables 4.2.6.8 and 6.1.1.4'
H H 0.0000 0.0000 'International Tables Vol C Tables 4.2.6.8 and 6.1.1.4'
N N 0.0061 0.0033 'International Tables Vol C Tables 4.2.6.8 and 6.1.1.4'
O O 0.0106 0.0060 'International Tables Vol C Tables 4.2.6.8 and 6.1.1.4'
Zn Zn 0.2839 1.4301 'International Tables Vol C Tables 4.2.6.8 and 6.1.1.4'

loop_
_geom_angle_atom_site_label_1
_geom_angle_atom_site_label_2
_geom_angle_atom_site_label_3
_geom_angle
N9 Zn1 N18 130.04(6)
N9 Zn1 N1 85.84(6)
N18 Zn1 N1 96.27(6)
N9 Zn1 O1 109.01(6)
N18 Zn1 O1 120.92(6)
N1 Zn1 O1 88.87(5)
N9 Zn1 N10 98.03(6)
N18 Zn1 N10 83.96(6)
N1 Zn1 N10 174.77(5)
O1 Zn1 N10 86.55(5)
Zn1 O1 H1A 117.5(16)
Zn1 O1 H1B 112.5(19)
H1A O1 H1B 112(2)
C1 N1 N2 104.58(13)
C1 N1 Zn1 127.94(11)
N2 N1 Zn1 126.92(10)
N3 N2 N1 108.79(13)
N2 N3 N4 110.53(13)
C1 N4 N3 103.95(14)
C2 N5 C1 124.30(15)
C2 N5 H5 119.7(16)
C1 N5 H5 115.3(16)
C2 N6 N7 104.40(13)
N8 N7 N6 110.59(13)
N7 N8 N9 108.53(13)
C2 N9 N8 104.87(13)
C2 N9 Zn1 128.70(11)
N8 N9 Zn1 126.32(11)
C3 N10 N11 104.20(13)
C3 N10 Zn1 127.34(11)
N11 N10 Zn1 126.11(10)
N12 N11 N10 109.51(13)
N11 N12 N13 109.73(13)
C3 N13 N12 104.38(14)
C4 N14 C3 124.47(15)
C4 N14 H14 118.1(14)
C3 N14 H14 117.4(14)
C4 N15 N16 104.81(14)
N17 N16 N15 109.67(14)
N16 N17 N18 109.49(14)
C4 N18 N17 104.12(13)
C4 N18 Zn1 128.55(11)
N17 N18 Zn1 126.19(11)
N4 C1 N1 112.16(15)
N4 C1 N5 122.32(15)
N1 C1 N5 125.52(15)
N6 C2 N9 111.61(14)
N6 C2 N5 121.38(15)
N9 C2 N5 127.01(15)
N10 C3 N13 112.17(15)
N10 C3 N14 124.74(14)
N13 C3 N14 123.09(15)
N15 C4 N18 111.90(15)
N15 C4 N14 122.34(15)
N18 C4 N14 125.75(15)
O2 N19 H19C 109.5
O2 N19 H19B 109.5
H19C N19 H19B 109.5
O2 N19 H19A 109.5
H19C N19 H19A 109.5
H19B N19 H19A 109.5
N20 O3 H3 109.5
H04B O4 H04A 114(3)
H05A O5 H05B 114(3)
H06A O6 H06B 109.3(14)
H07B O7 H07A 108.3(15)
N19 O2 H2 109.5
O3 N20 H20C 109.5
O3 N20 H20B 109.5
H20C N20 H20B 109.5
O3 N20 H20A 109.5
H20C N20 H20A 109.5
H20B N20 H20A 109.5

loop_
_geom_bond_atom_site_label_1
_geom_bond_atom_site_label_2
_geom_bond_distance
Zn1 N9 2.0348(14)
Zn1 N18 2.0415(15)
Zn1 N1 2.0933(14)
Zn1 O1 2.1034(14)
Zn1 N10 2.1090(14)
O1 H1A 0.84(2)
O1 H1B 0.79(3)
N1 C1 1.338(2)
N1 N2 1.3627(18)
N2 N3 1.303(2)
N3 N4 1.357(2)
N4 C1 1.334(2)
N5 C2 1.365(2)
N5 C1 1.371(2)
N5 H5 0.82(2)
N6 C2 1.335(2)
N6 N7 1.3512(19)
N7 N8 1.301(2)
N8 N9 1.3650(18)
N9 C2 1.337(2)
N10 C3 1.334(2)
N10 N11 1.3640(19)
N11 N12 1.302(2)
N12 N13 1.356(2)
N13 C3 1.336(2)
N14 C4 1.371(2)
N14 C3 1.372(2)
N14 H14 0.85(2)
N15 C4 1.331(2)
N15 N16 1.361(2)
N16 N17 1.296(2)
N17 N18 1.3726(19)
N18 C4 1.339(2)
N19 O2 1.4196(19)
N19 H19C 0.9100
N19 H19B 0.9100
N19 H19A 0.9100
O3 N20 1.4158(18)
O3 H3 0.8400
O4 H04B 0.75(3)
O4 H04A 0.79(3)
O5 H05A 0.82(3)
O5 H05B 0.77(3)
O6 H06A 0.841(9)
O6 H06B 0.844(9)
O7 H07B 0.837(9)
O7 H07A 0.851(9)
O2 H2 0.8400
N20 H20C 0.9100
N20 H20B 0.9100
N20 H20A 0.9100

loop_
_geom_torsion_atom_site_label_1
_geom_torsion_atom_site_label_2
_geom_torsion_atom_site_label_3
_geom_torsion_atom_site_label_4
_geom_torsion
N9 Zn1 N1 C1 8.95(14)
N18 Zn1 N1 C1 138.80(14)
O1 Zn1 N1 C1 -100.20(14)
N10 Zn1 N1 C1 -128.9(5)
N9 Zn1 N1 N2 179.02(13)
N18 Zn1 N1 N2 -51.12(14)
O1 Zn1 N1 N2 69.87(13)
N10 Zn1 N1 N2 41.1(6)
C1 N1 N2 N3 -0.46(17)
Zn1 N1 N2 N3 -172.38(11)
N1 N2 N3 N4 0.33(18)
N2 N3 N4 C1 -0.05(18)
C2 N6 N7 N8 -0.10(18)
N6 N7 N8 N9 0.47(19)
N7 N8 N9 C2 -0.64(18)
N7 N8 N9 Zn1 175.82(11)
N18 Zn1 N9 C2 -101.70(15)
N1 Zn1 N9 C2 -7.00(14)
O1 Zn1 N9 C2 80.36(15)
N10 Zn1 N9 C2 169.46(14)
N18 Zn1 N9 N8 82.68(14)
N1 Zn1 N9 N8 177.38(13)
O1 Zn1 N9 N8 -95.26(13)
N10 Zn1 N9 N8 -6.16(14)
N9 Zn1 N10 C3 152.73(14)
N18 Zn1 N10 C3 23.06(14)
N1 Zn1 N10 C3 -69.8(6)
O1 Zn1 N10 C3 -98.54(14)
N9 Zn1 N10 N11 -47.44(14)
N18 Zn1 N10 N11 -177.11(14)
N1 Zn1 N10 N11 90.1(6)
O1 Zn1 N10 N11 61.28(13)
C3 N10 N11 N12 -0.15(18)
Zn1 N10 N11 N12 -163.72(11)
N10 N11 N12 N13 0.10(19)
N11 N12 N13 C3 0.00(18)
C4 N15 N16 N17 0.4(2)
N15 N16 N17 N18 0.1(2)
N16 N17 N18 C4 -0.49(19)
N16 N17 N18 Zn1 168.13(12)
N9 Zn1 N18 C4 -117.09(15)
N1 Zn1 N18 C4 153.09(15)
O1 Zn1 N18 C4 60.64(16)
N10 Zn1 N18 C4 -21.66(15)
N9 Zn1 N18 N17 77.07(16)
N1 Zn1 N18 N17 -12.76(15)
O1 Zn1 N18 N17 -105.20(14)
N10 Zn1 N18 N17 172.50(14)
N3 N4 C1 N1 -0.25(18)
N3 N4 C1 N5 179.68(15)
N2 N1 C1 N4 0.44(18)
Zn1 N1 C1 N4 172.25(11)
N2 N1 C1 N5 -179.49(15)
Zn1 N1 C1 N5 -7.7(2)
C2 N5 C1 N4 -179.30(15)
C2 N5 C1 N1 0.6(3)
N7 N6 C2 N9 -0.33(18)
N7 N6 C2 N5 -179.72(15)
N8 N9 C2 N6 0.60(18)
Zn1 N9 C2 N6 -175.75(11)
N8 N9 C2 N5 179.95(16)
Zn1 N9 C2 N5 3.6(3)
C1 N5 C2 N6 -179.07(15)
C1 N5 C2 N9 1.6(3)
N11 N10 C3 N13 0.15(18)
Zn1 N10 C3 N13 163.45(11)
N11 N10 C3 N14 -179.81(15)
Zn1 N10 C3 N14 -16.5(2)
N12 N13 C3 N10 -0.10(18)
N12 N13 C3 N14 179.87(15)
C4 N14 C3 N10 -2.1(3)
C4 N14 C3 N13 177.93(15)
N16 N15 C4 N18 -0.7(2)
N16 N15 C4 N14 178.10(15)
N17 N18 C4 N15 0.74(19)
Zn1 N18 C4 N15 -167.52(12)
N17 N18 C4 N14 -178.00(16)
Zn1 N18 C4 N14 13.7(3)
C3 N14 C4 N15 -174.62(16)
C3 N14 C4 N18 4.0(3)
